data_2204984
loop_
_publ_author_name
'Honz\'i\<cek, Jan'
'C\'isa\<rov\'a, Ivana'
'Vinkl\'arek, Jarom\'ir'

_publ_section_title
;
 Acetonitrilechlorotris(\h^5^-cyclopentadienyl)vanadium(IV)
 tetrachloroferrate(III)
;
_journal_issue 1
_journal_name_full 'Acta Crystallographica Section E'
_journal_page_first m149
_journal_page_last m151
_journal_paper_doi 10.1107/S1600536804032830
_journal_volume 61
_journal_year 2005
_chemical_formula_iupac '[V (C5 H5)2 Cl (C2 H3 N)] [Fe Cl4]'
_chemical_formula_moiety 'C12 H13 Cl N V , Cl4 Fe'
_chemical_formula_sum 'C12 H13 Cl5 Fe N V'
_chemical_formula_weight 455.27
_chemical_name_systematic
;Acetonitrilechlorobis(\h^5^-cyclopentadienyl)vanadium(IV)
 tetrachloroiron(III)
;
_space_group_IT_number 19
_symmetry_cell_setting orthorhombic
_symmetry_space_group_name_Hall 'P 2ac 2ab'
_symmetry_space_group_name_H-M 'P 21 21 21'
_atom_sites_solution_hydrogens difmap
_atom_sites_solution_primary direct
_atom_sites_solution_secondary difmap
_audit_creation_method SHELXL97
_cell_angle_alpha 90.00
_cell_angle_beta 90.00
_cell_angle_gamma 90.00
_cell_formula_units_Z 4
_cell_length_a 7.3730(2)
_cell_length_b 13.5290(3)
_cell_length_c 17.2680(3)
_cell_measurement_reflns_used 27318
_cell_measurement_temperature 150(2)
_cell_measurement_theta_max 27.5
_cell_measurement_theta_min 1
_cell_volume 1722.47(7)
_computing_cell_refinement 'COLLECT and DENZO'
_computing_data_collection 'COLLECT (Hooft, 1998) and DENZO (Otwinowski & Minor, 1997)'
_computing_data_reduction 'COLLECT and DENZO'
_computing_molecular_graphics 'PLATON (Spek, 2003)'
_computing_publication_material SHELXL97
_computing_structure_refinement 'SHELXL97 (Sheldrick, 1997)'
_computing_structure_solution 'SIR92 (Altomare <i>et al.</i>, 1994)'
_diffrn_ambient_temperature 150(2)
_diffrn_detector_area_resol_mean 9.091
_diffrn_measured_fraction_theta_full 0.999
_diffrn_measured_fraction_theta_max 0.999
_diffrn_measurement_device_type 'Nonius KappaCCD area-detector'
_diffrn_measurement_method '\f and \w scans to fill the Ewald sphere'
_diffrn_radiation_monochromator graphite
_diffrn_radiation_type MoK\a
_diffrn_radiation_wavelength 0.71073
_diffrn_reflns_av_R_equivalents 0.0528
_diffrn_reflns_av_sigmaI/netI 0.0236
_diffrn_reflns_limit_h_max 9
_diffrn_reflns_limit_h_min -9
_diffrn_reflns_limit_k_max 17
_diffrn_reflns_limit_k_min -17
_diffrn_reflns_limit_l_max 22
_diffrn_reflns_limit_l_min -22
_diffrn_reflns_number 26509
_diffrn_reflns_theta_full 27.49
_diffrn_reflns_theta_max 27.49
_diffrn_reflns_theta_min 1.91
_diffrn_standards_decay_% 0
_diffrn_standards_interval_count 0
_diffrn_standards_interval_time 0
_diffrn_standards_number 0
_exptl_absorpt_coefficient_mu 2.147
_exptl_absorpt_correction_T_max 0.712
_exptl_absorpt_correction_T_min 0.405
_exptl_absorpt_correction_type integration
_exptl_absorpt_process_details 'Gaussian (Coppens & Hamilton, 1970)'
_exptl_crystal_colour green
_exptl_crystal_density_diffrn 1.756
_exptl_crystal_density_meas ?
_exptl_crystal_density_method .
_exptl_crystal_description plate
_exptl_crystal_F_000 904
_exptl_crystal_size_max 0.5
_exptl_crystal_size_mid 0.42
_exptl_crystal_size_min 0.175
_refine_diff_density_max 0.294
_refine_diff_density_min -0.381
_refine_ls_abs_structure_details 'Flack (1983), with how many Friedel pairs'
_refine_ls_abs_structure_Flack -0.003(13)
_refine_ls_extinction_method none
_refine_ls_goodness_of_fit_ref 1.047
_refine_ls_hydrogen_treatment constr
_refine_ls_matrix_type full
_refine_ls_number_parameters 185
_refine_ls_number_reflns 3946
_refine_ls_number_restraints 0
_refine_ls_restrained_S_all 1.047
_refine_ls_R_factor_all 0.0240
_refine_ls_R_factor_gt 0.0221
_refine_ls_shift/su_max 0.002
_refine_ls_shift/su_mean 0.000
_refine_ls_structure_factor_coef Fsqd
_refine_ls_weighting_details 'calc w = 1/[\s^2^(Fo^2^)+(0.0261P)^2^+0.6271P] where P=(Fo^2^+2Fc^2^)/3'
_refine_ls_weighting_scheme calc
_refine_ls_wR_factor_gt 0.0524
_refine_ls_wR_factor_ref 0.0535
_reflns_number_gt 3789
_reflns_number_total 3946
_reflns_threshold_expression I>2\s(I)
_cod_data_source_file ww6317.cif
_cod_data_source_block I
_cod_database_code 2204984
_cod_database_fobs_code 2204984

loop_
_symmetry_equiv_pos_as_xyz
'x, y, z'
'-x+1/2, -y, z+1/2'
'x+1/2, -y+1/2, -z'
'-x, y+1/2, -z+1/2'

loop_
_atom_site_label
_atom_site_fract_x
_atom_site_fract_y
_atom_site_fract_z
_atom_site_U_iso_or_equiv
_atom_site_adp_type
_atom_site_calc_flag
_atom_site_refinement_flags
_atom_site_occupancy
_atom_site_disorder_assembly
_atom_site_disorder_group
_atom_site_type_symbol
V1 0.63054(4) 0.95681(2) 0.552522(17) 0.01552(7) Uani d . 1 . . V
C1 0.9281(3) 0.90703(15) 0.53904(12) 0.0253(4) Uani d . 1 . . C
H1 0.9857 0.8654 0.5742 0.030 Uiso calc R 1 . . H
C2 0.8295(3) 0.87676(17) 0.47408(12) 0.0262(4) Uani d . 1 . . C
H2 0.8066 0.8118 0.4595 0.031 Uiso calc R 1 . . H
C3 0.7713(3) 0.9618(2) 0.43487(12) 0.0360(5) Uani d . 1 . . C
H3 0.7056 0.9631 0.3889 0.043 Uiso calc R 1 . . H
C4 0.8291(3) 1.04389(17) 0.47678(15) 0.0386(6) Uani d . 1 . . C
H4 0.8079 1.1096 0.4639 0.046 Uiso calc R 1 . . H
C5 0.9257(3) 1.00999(16) 0.54230(14) 0.0328(5) Uani d . 1 . . C
H5 0.9781 1.0491 0.5805 0.039 Uiso calc R 1 . . H
C6 0.5342(3) 1.00632(15) 0.67307(12) 0.0278(5) Uani d . 1 . . C
H6 0.5588 0.9701 0.7176 0.033 Uiso calc R 1 . . H
C7 0.3831(3) 0.99371(16) 0.62469(12) 0.0286(4) Uani d . 1 . . C
H7 0.2919 0.9468 0.6308 0.034 Uiso calc R 1 . . H
C8 0.3939(3) 1.06489(16) 0.56501(12) 0.0305(4) Uani d . 1 . . C
H8 0.3104 1.0739 0.5253 0.037 Uiso calc R 1 . . H
C9 0.5520(3) 1.11912(15) 0.57638(13) 0.0304(5) Uani d . 1 . . C
H9 0.5923 1.1709 0.5454 0.037 Uiso calc R 1 . . H
C10 0.6416(3) 1.08242(15) 0.64301(12) 0.0283(4) Uani d . 1 . . C
H10 0.7513 1.1047 0.6630 0.034 Uiso calc R 1 . . H
N1 0.6402(2) 0.82581(12) 0.61624(9) 0.0228(3) Uani d . 1 . . N
C11 0.6483(3) 0.75386(15) 0.65019(11) 0.0246(4) Uani d . 1 . . C
C12 0.6593(3) 0.66295(17) 0.69448(14) 0.0336(5) Uani d . 1 . . C
H12D 0.5947 0.6707 0.7424 0.057(18) Uiso calc PR 0.50 A 1 H
H12E 0.7841 0.6480 0.7051 0.024(12) Uiso calc PR 0.50 A 1 H
H12F 0.6063 0.6099 0.6652 0.045(15) Uiso calc PR 0.50 A 1 H
H12A 0.7560 0.6228 0.6746 0.067 Uiso calc PR 0.50 A 2 H
H12B 0.5467 0.6277 0.6902 0.067 Uiso calc PR 0.50 A 2 H
H12C 0.6823 0.6782 0.7479 0.067 Uiso calc PR 0.50 A 2 H
Cl1 0.40993(8) 0.87440(4) 0.47654(3) 0.03139(12) Uani d . 1 . . Cl
Fe1 0.11245(4) 0.83620(2) 0.798789(15) 0.02197(7) Uani d . 1 . . Fe
Cl2 0.16516(8) 0.74293(4) 0.69784(3) 0.03340(12) Uani d . 1 . . Cl
Cl3 -0.01846(8) 0.97165(4) 0.75778(3) 0.03372(13) Uani d . 1 . . Cl
Cl4 -0.06343(10) 0.75477(4) 0.87977(4) 0.04391(16) Uani d . 1 . . Cl
Cl5 0.36852(11) 0.87179(5) 0.85517(4) 0.05383(19) Uani d . 1 . . Cl

loop_
_atom_site_aniso_label
_atom_site_aniso_U_11
_atom_site_aniso_U_22
_atom_site_aniso_U_33
_atom_site_aniso_U_12
_atom_site_aniso_U_13
_atom_site_aniso_U_23
V1 0.01477(14) 0.01510(13) 0.01669(14) 0.00005(12) 0.00139(12) -0.00017(11)
C1 0.0146(9) 0.0327(10) 0.0285(10) 0.0049(8) 0.0037(8) 0.0047(8)
C2 0.0230(10) 0.0305(11) 0.0250(10) 0.0038(8) 0.0085(8) -0.0065(8)
C3 0.0267(11) 0.0595(15) 0.0217(10) 0.0093(11) 0.0086(8) 0.0127(10)
C4 0.0307(12) 0.0271(11) 0.0578(15) 0.0064(9) 0.0273(11) 0.0164(10)
C5 0.0173(10) 0.0352(11) 0.0459(13) -0.0077(8) 0.0087(9) -0.0097(10)
C6 0.0354(12) 0.0285(11) 0.0194(9) 0.0051(9) 0.0067(8) -0.0036(8)
C7 0.0199(10) 0.0320(11) 0.0341(11) 0.0009(9) 0.0100(9) -0.0063(8)
C8 0.0247(10) 0.0324(11) 0.0343(11) 0.0151(9) 0.0005(9) -0.0037(9)
C9 0.0397(13) 0.0170(9) 0.0347(11) 0.0054(9) 0.0088(9) -0.0012(8)
C10 0.0283(11) 0.0263(10) 0.0302(10) 0.0002(9) 0.0024(9) -0.0131(8)
N1 0.0245(9) 0.0218(8) 0.0221(7) 0.0009(7) 0.0037(7) 0.0022(6)
C11 0.0224(10) 0.0269(10) 0.0244(9) 0.0006(8) 0.0022(8) 0.0012(8)
C12 0.0361(12) 0.0278(11) 0.0369(11) 0.0007(10) 0.0031(10) 0.0138(10)
Cl1 0.0301(3) 0.0320(3) 0.0321(3) -0.0069(2) -0.0083(2) -0.0054(2)
Fe1 0.02673(15) 0.02026(13) 0.01892(13) -0.00017(12) -0.00264(11) -0.00072(10)
Cl2 0.0450(3) 0.0294(3) 0.0258(2) 0.0052(2) 0.0044(2) -0.0062(2)
Cl3 0.0427(3) 0.0287(3) 0.0297(3) 0.0115(2) -0.0006(2) 0.0018(2)
Cl4 0.0588(4) 0.0317(3) 0.0412(3) 0.0015(3) 0.0238(3) 0.0056(2)
Cl5 0.0522(4) 0.0472(4) 0.0620(4) -0.0133(3) -0.0364(4) 0.0083(3)

loop_
_atom_type_symbol
_atom_type_description
_atom_type_scat_dispersion_real
_atom_type_scat_dispersion_imag
_atom_type_scat_source
C C 0.0033 0.0016 'International Tables Vol C Tables 4.2.6.8 and 6.1.1.4'
H H 0.0000 0.0000 'International Tables Vol C Tables 4.2.6.8 and 6.1.1.4'
N N 0.0061 0.0033 'International Tables Vol C Tables 4.2.6.8 and 6.1.1.4'
Cl Cl 0.1484 0.1585 'International Tables Vol C Tables 4.2.6.8 and 6.1.1.4'
V V 0.3005 0.5294 'International Tables Vol C Tables 4.2.6.8 and 6.1.1.4'
Fe Fe 0.3463 0.8444 'International Tables Vol C Tables 4.2.6.8 and 6.1.1.4'

loop_
_geom_angle_atom_site_label_1
_geom_angle_atom_site_label_2
_geom_angle_atom_site_label_3
_geom_angle
_geom_angle_publ_flag
Cg1 V1 Cg2 134.10(4) ?
N1 V1 C7 85.68(7) ?
N1 V1 C2 83.54(7) ?
C7 V1 C2 162.43(8) ?
N1 V1 C3 118.61(8) ?
C7 V1 C3 148.15(8) ?
C2 V1 C3 35.86(8) ?
N1 V1 C8 121.29(8) ?
C7 V1 C8 36.16(8) ?
C2 V1 C8 148.64(8) ?
C3 V1 C8 114.33(8) ?
N1 V1 C4 135.74(8) ?
C7 V1 C4 135.72(8) ?
C2 V1 C4 59.45(8) ?
C3 V1 C4 35.46(10) ?
C8 V1 C4 102.28(8) ?
N1 V1 C6 77.33(7) ?
C7 V1 C6 35.80(8) ?
C2 V1 C6 151.44(8) ?
C3 V1 C6 159.67(9) ?
C8 V1 C6 59.51(8) ?
C4 V1 C6 124.39(9) ?
N1 V1 C5 105.89(8) ?
C7 V1 C5 137.37(8) ?
C2 V1 C5 59.47(8) ?
C3 V1 C5 59.46(9) ?
C8 V1 C5 121.96(8) ?
C4 V1 C5 35.88(9) ?
C6 V1 C5 105.71(8) ?
N1 V1 C1 76.87(7) ?
C7 V1 C1 152.37(8) ?
C2 V1 C1 35.55(8) ?
C3 V1 C1 59.09(8) ?
C8 V1 C1 157.20(8) ?
C4 V1 C1 58.96(8) ?
C6 V1 C1 118.05(8) ?
C5 V1 C1 35.24(7) ?
N1 V1 C9 136.25(7) ?
C7 V1 C9 59.34(8) ?
C2 V1 C9 136.22(8) ?
C3 V1 C9 104.17(9) ?
C8 V1 C9 35.25(8) ?
C4 V1 C9 76.87(8) ?
C6 V1 C9 58.91(8) ?
C5 V1 C9 87.32(8) ?
C1 V1 C9 122.30(8) ?
N1 V1 C10 105.48(7) ?
C7 V1 C10 59.62(8) ?
C2 V1 C10 136.99(8) ?
C3 V1 C10 124.35(9) ?
C8 V1 C10 59.52(8) ?
C4 V1 C10 89.15(9) ?
C6 V1 C10 35.33(8) ?
C5 V1 C10 77.77(8) ?
C1 V1 C10 104.44(8) ?
C9 V1 C10 35.72(8) ?
N1 V1 Cl1 85.17(5) y
C7 V1 Cl1 81.68(6) ?
C2 V1 Cl1 83.62(6) ?
C3 V1 Cl1 80.40(7) ?
C8 V1 Cl1 80.17(6) ?
C4 V1 Cl1 111.40(7) ?
C6 V1 Cl1 115.25(6) ?
C5 V1 Cl1 139.02(6) ?
C1 V1 Cl1 117.38(6) ?
C9 V1 Cl1 111.99(6) ?
C10 V1 Cl1 138.18(6) ?
C5 C1 C2 108.6(2) ?
C5 C1 V1 72.07(12) ?
C2 C1 V1 70.84(11) ?
C5 C1 H1 125.7 ?
C2 C1 H1 125.7 ?
V1 C1 H1 123.0 ?
C1 C2 C3 107.8(2) ?
C1 C2 V1 73.61(11) ?
C3 C2 V1 72.49(12) ?
C1 C2 H2 126.1 ?
C3 C2 H2 126.1 ?
V1 C2 H2 119.7 ?
C4 C3 C2 108.0(2) ?
C4 C3 V1 72.55(12) ?
C2 C3 V1 71.64(11) ?
C4 C3 H3 126.0 ?
C2 C3 H3 126.0 ?
V1 C3 H3 121.6 ?
C3 C4 C5 108.15(19) ?
C3 C4 V1 71.99(12) ?
C5 C4 V1 72.43(12) ?
C3 C4 H4 125.9 ?
C5 C4 H4 125.9 ?
V1 C4 H4 121.4 ?
C1 C5 C4 107.3(2) ?
C1 C5 V1 72.69(12) ?
C4 C5 V1 71.69(12) ?
C1 C5 H5 126.3 ?
C4 C5 H5 126.3 ?
V1 C5 H5 121.1 ?
C10 C6 C7 108.56(19) ?
C10 C6 V1 72.76(11) ?
C7 C6 V1 70.79(11) ?
C10 C6 H6 125.7 ?
C7 C6 H6 125.7 ?
V1 C6 H6 122.4 ?
C6 C7 C8 107.8(2) ?
C6 C7 V1 73.41(12) ?
C8 C7 V1 72.74(12) ?
C6 C7 H7 126.1 ?
C8 C7 H7 126.1 ?
V1 C7 H7 119.6 ?
C9 C8 C7 107.7(2) ?
C9 C8 V1 73.22(12) ?
C7 C8 V1 71.11(12) ?
C9 C8 H8 126.1 ?
C7 C8 H8 126.1 ?
V1 C8 H8 121.3 ?
C8 C9 C10 108.70(19) ?
C8 C9 V1 71.53(11) ?
C10 C9 V1 72.22(12) ?
C8 C9 H9 125.7 ?
C10 C9 H9 125.7 ?
V1 C9 H9 122.3 ?
C6 C10 C9 107.2(2) ?
C6 C10 V1 71.91(11) ?
C9 C10 V1 72.06(11) ?
C6 C10 H10 126.4 ?
C9 C10 H10 126.4 ?
V1 C10 H10 121.4 ?
C11 N1 V1 178.70(17) y
N1 C11 C12 179.2(2) ?
C11 C12 H12D 109.5 ?
C11 C12 H12E 109.5 ?
C11 C12 H12F 109.5 ?
C11 C12 H12A 109.5 ?
C11 C12 H12B 109.5 ?
H12A C12 H12B 109.5 ?
C11 C12 H12C 109.5 ?
H12A C12 H12C 109.5 ?
H12B C12 H12C 109.5 ?
Cl5 Fe1 Cl2 109.26(3) ?
Cl5 Fe1 Cl3 109.98(3) ?
Cl2 Fe1 Cl3 107.67(2) ?
Cl5 Fe1 Cl4 109.70(3) ?
Cl2 Fe1 Cl4 108.79(2) ?
Cl3 Fe1 Cl4 111.38(3) ?

loop_
_geom_bond_atom_site_label_1
_geom_bond_atom_site_label_2
_geom_bond_distance
_geom_bond_publ_flag
Cg1 V1 1.9560(10) y
Cg2 V1 1.9580(10) y
V1 N1 2.0873(16) y
V1 C7 2.265(2) ?
V1 C2 2.272(2) ?
V1 C3 2.283(2) ?
V1 C8 2.286(2) ?
V1 C4 2.290(2) ?
V1 C6 2.2991(19) ?
V1 C5 2.299(2) ?
V1 C1 2.3070(19) ?
V1 C9 2.308(2) ?
V1 C10 2.3101(19) ?
V1 Cl1 2.3685(6) y
C1 C5 1.394(3) ?
C1 C2 1.398(3) ?
C1 H1 0.9300 ?
C2 C3 1.402(3) ?
C2 H2 0.9300 ?
C3 C4 1.392(4) ?
C3 H3 0.9300 ?
C4 C5 1.413(4) ?
C4 H4 0.9300 ?
C5 H5 0.9300 ?
C6 C10 1.399(3) ?
C6 C7 1.403(3) ?
C6 H6 0.9300 ?
C7 C8 1.413(3) ?
C7 H7 0.9300 ?
C8 C9 1.391(3) ?
C8 H8 0.9300 ?
C9 C10 1.417(3) ?
C9 H9 0.9300 ?
C10 H10 0.9300 ?
N1 C11 1.138(3) y
C11 C12 1.451(3) y
C12 H12D 0.9600 ?
C12 H12E 0.9600 ?
C12 H12F 0.9600 ?
C12 H12A 0.9600 ?
C12 H12B 0.9600 ?
C12 H12C 0.9600 ?
Fe1 Cl5 2.1781(7) ?
Fe1 Cl2 2.1867(6) ?
Fe1 Cl3 2.1889(6) ?
Fe1 Cl4 2.2025(6) ?
